data_4501644
loop_
_publ_author_name
'Lu, Wen-Guan'
'Jiang, Long'
'Lu, Tong-Bu'

_publ_section_title
;
 Lanthanide Contraction and Temperature-Dependent Structures of Lanthanide
 Coordination Polymers with Imidazole-4,5-Dicarboxylate and Oxalate
;
_journal_issue 10
_journal_name_full 'Crystal Growth &amp; Design'
_journal_page_first 4310
_journal_paper_doi 10.1021/cg100196j
_journal_volume 10
_journal_year 2010
_chemical_formula_sum 'C6 H4 N2 O7 Pr'
_chemical_formula_weight 357.02
_chemical_name_systematic
; 
 ? 
;
_space_group_IT_number 15
_symmetry_cell_setting monoclinic
_symmetry_space_group_name_Hall '-C 2yc'
_symmetry_space_group_name_H-M 'C 1 2/c 1'
_atom_sites_solution_hydrogens geom
_atom_sites_solution_primary direct
_atom_sites_solution_secondary difmap
_audit_creation_method SHELXL-97
_cell_angle_alpha 90.00
_cell_angle_beta 106.028(4)
_cell_angle_gamma 90.00
_cell_formula_units_Z 8
_cell_length_a 22.010(5)
_cell_length_b 6.7934(16)
_cell_length_c 13.362(3)
_cell_measurement_temperature 293(2)
_cell_measurement_theta_max 27.06
_cell_measurement_theta_min 1.93
_cell_volume 1920.3(8)
_computing_cell_refinement 'Bruker SMART'
_computing_data_collection 'Bruker SMART'
_computing_data_reduction 'Bruker SAINT'
_computing_molecular_graphics 'Bruker SHELXTL'
_computing_publication_material 'Bruker SHELXTL'
_computing_structure_refinement 'SHELXL-97 (Sheldrick, 1997)'
_computing_structure_solution 'SHELXS-97 (Sheldrick, 1990)'
_diffrn_ambient_temperature 293(2)
_diffrn_measured_fraction_theta_full 0.988
_diffrn_measured_fraction_theta_max 0.988
_diffrn_measurement_device_type 'CCD area detector'
_diffrn_measurement_method 'phi and omega scans'
_diffrn_radiation_monochromator graphite
_diffrn_radiation_source 'fine-focus sealed tube'
_diffrn_radiation_type MoK\a
_diffrn_radiation_wavelength 0.71073
_diffrn_reflns_av_R_equivalents 0.0285
_diffrn_reflns_av_sigmaI/netI 0.0393
_diffrn_reflns_limit_h_max 28
_diffrn_reflns_limit_h_min -16
_diffrn_reflns_limit_k_max 8
_diffrn_reflns_limit_k_min -8
_diffrn_reflns_limit_l_max 17
_diffrn_reflns_limit_l_min -16
_diffrn_reflns_number 5104
_diffrn_reflns_theta_full 27.06
_diffrn_reflns_theta_max 27.06
_diffrn_reflns_theta_min 1.93
_diffrn_standards_decay_% 0
_diffrn_standards_interval_count 0
_diffrn_standards_interval_time 0
_diffrn_standards_number 0
_exptl_absorpt_coefficient_mu 5.099
_exptl_absorpt_correction_T_max 0.9229
_exptl_absorpt_correction_T_min 0.4287
_exptl_absorpt_correction_type multi-scan
_exptl_absorpt_process_details 'SADABS (Sheldrick, 1996)'
_exptl_crystal_colour green
_exptl_crystal_density_diffrn 2.470
_exptl_crystal_density_method 'not measured'
_exptl_crystal_description block
_exptl_crystal_F_000 1352
_exptl_crystal_size_max 0.20
_exptl_crystal_size_mid 0.14
_exptl_crystal_size_min 0.02
_refine_diff_density_max 1.012
_refine_diff_density_min -0.766
_refine_diff_density_rms 0.177
_refine_ls_extinction_method none
_refine_ls_goodness_of_fit_ref 1.097
_refine_ls_hydrogen_treatment mixed
_refine_ls_matrix_type full
_refine_ls_number_parameters 151
_refine_ls_number_reflns 2088
_refine_ls_number_restraints 3
_refine_ls_restrained_S_all 1.096
_refine_ls_R_factor_all 0.0412
_refine_ls_R_factor_gt 0.0280
_refine_ls_shift/su_max 0.001
_refine_ls_shift/su_mean 0.000
_refine_ls_structure_factor_coef Fsqd
_refine_ls_weighting_details 'calc w=1/[\s^2^(Fo^2^)+(0.0373P)^2^+0.0000P] where P=(Fo^2^+2Fc^2^)/3'
_refine_ls_weighting_scheme calc
_refine_ls_wR_factor_gt 0.0666
_refine_ls_wR_factor_ref 0.0715
_reflns_number_gt 1659
_reflns_number_total 2088
_reflns_threshold_expression >2sigma(I)
_cod_data_source_file cg100196j_si_002.cif
_cod_data_source_block 3Pr
_cod_depositor_comments
;
The following automatic conversions were performed:

'_symmetry_cell_setting' value 'Monoclinic' changed to 'monoclinic'
according to /home/saulius/struct/CIF-dictionaries/cif_core.dic
dictionary named 'cif_core.dic' version 2.4.2 from 2011-04-26.

Automatic conversion script
Id: cif_fix_values 1715 2011-07-08 13:25:40Z adriana 
;
_cod_original_cell_volume 1920.2(8)
_cod_original_sg_symbol_H-M C2/c
_cod_database_code 4501644

loop_
_symmetry_equiv_pos_as_xyz
'x, y, z'
'-x, y, -z+1/2'
'x+1/2, y+1/2, z'
'-x+1/2, y+1/2, -z+1/2'
'-x, -y, -z'
'x, -y, z-1/2'
'-x+1/2, -y+1/2, -z'
'x+1/2, -y+1/2, z-1/2'

loop_
_atom_site_label
_atom_site_type_symbol
_atom_site_fract_x
_atom_site_fract_y
_atom_site_fract_z
_atom_site_U_iso_or_equiv
_atom_site_adp_type
_atom_site_occupancy
_atom_site_symmetry_multiplicity
_atom_site_calc_flag
_atom_site_refinement_flags
Pr1 Pr 0.353502(12) 0.07935(4) 0.883716(19) 0.01440(10) Uani 1 1 d .
O1 O 0.32793(19) -0.0480(5) 0.7057(3) 0.0261(9) Uani 1 1 d .
N1 N 0.3888(2) 0.2941(6) 0.7428(3) 0.0215(10) Uani 1 1 d .
C2 C 0.3646(2) 0.2321(7) 0.6414(3) 0.0177(10) Uani 1 1 d .
C1 C 0.3349(3) 0.0346(7) 0.6252(4) 0.0186(11) Uani 1 1 d .
C3 C 0.4106(3) 0.4738(8) 0.7363(4) 0.0258(13) Uani 1 1 d .
H3 H 0.4305 0.5512 0.7934 0.031 Uiso 1 1 calc R
N2 N 0.4001(2) 0.5298(6) 0.6365(3) 0.0249(11) Uani 1 1 d .
H2 H 0.4107 0.6410 0.6155 0.030 Uiso 1 1 calc R
C4 C 0.3698(3) 0.3794(7) 0.5737(4) 0.0197(11) Uani 1 1 d .
O4 O 0.3427(2) 0.5833(5) 0.4273(3) 0.0295(9) Uani 1 1 d .
O2 O 0.3180(2) -0.0432(5) 0.5378(3) 0.0285(9) Uani 1 1 d .
O3 O 0.3283(2) 0.2655(6) 0.4010(3) 0.0310(9) Uani 1 1 d .
O5 O 0.45179(19) -0.1057(6) 0.8878(3) 0.0375(11) Uani 1 1 d .
O1W O 0.23922(19) 0.1150(6) 0.8074(3) 0.0347(10) Uani 1 1 d D
C5 C 0.3458(3) 0.4098(8) 0.4599(4) 0.0203(11) Uani 1 1 d .
H1A H 0.223(2) 0.209(6) 0.834(3) 0.031 Uiso 1 1 d D
C6 C 0.5012(3) -0.0764(8) 0.9566(4) 0.0267(12) Uani 1 1 d .
H1B H 0.217(2) 0.100(8) 0.7441(17) 0.040 Uiso 1 1 d D
O6 O 0.55374(19) -0.1567(7) 0.9671(3) 0.0393(11) Uani 1 1 d .

loop_
_atom_site_aniso_label
_atom_site_aniso_U_11
_atom_site_aniso_U_22
_atom_site_aniso_U_33
_atom_site_aniso_U_23
_atom_site_aniso_U_13
_atom_site_aniso_U_12
Pr1 0.02097(16) 0.01141(15) 0.01007(14) -0.00022(11) 0.00302(10) 0.00136(12)
O1 0.043(2) 0.022(2) 0.0152(18) -0.0012(15) 0.0125(17) -0.0133(18)
N1 0.033(3) 0.019(2) 0.013(2) -0.0011(17) 0.0068(19) -0.0051(19)
C2 0.027(3) 0.015(3) 0.014(2) -0.001(2) 0.010(2) -0.001(2)
C1 0.028(3) 0.016(3) 0.015(2) -0.0004(19) 0.012(2) -0.005(2)
C3 0.036(3) 0.027(3) 0.012(2) -0.004(2) 0.002(2) -0.008(2)
N2 0.040(3) 0.014(2) 0.021(2) -0.0019(17) 0.008(2) -0.012(2)
C4 0.027(3) 0.019(3) 0.014(2) -0.0002(19) 0.008(2) -0.009(2)
O4 0.052(3) 0.017(2) 0.0201(19) 0.0047(16) 0.0103(18) -0.0005(19)
O2 0.052(3) 0.023(2) 0.0147(18) -0.0051(15) 0.0159(18) -0.0084(18)
O3 0.060(3) 0.0150(19) 0.0153(18) -0.0007(16) 0.0052(18) -0.004(2)
O5 0.026(2) 0.046(3) 0.033(2) -0.0220(19) -0.0050(18) 0.009(2)
O1W 0.029(2) 0.039(3) 0.028(2) -0.0095(19) -0.0059(18) 0.0124(19)
C5 0.030(3) 0.017(3) 0.016(2) 0.000(2) 0.010(2) 0.001(2)
C6 0.026(3) 0.023(3) 0.029(3) -0.007(2) 0.003(2) 0.003(3)
O6 0.025(2) 0.047(3) 0.039(2) -0.023(2) -0.0042(19) 0.013(2)

loop_
_atom_type_symbol
_atom_type_description
_atom_type_scat_dispersion_real
_atom_type_scat_dispersion_imag
_atom_type_scat_source
C C 0.0033 0.0016 'International Tables Vol C Tables 4.2.6.8 and 6.1.1.4'
H H 0.0000 0.0000 'International Tables Vol C Tables 4.2.6.8 and 6.1.1.4'
N N 0.0061 0.0033 'International Tables Vol C Tables 4.2.6.8 and 6.1.1.4'
O O 0.0106 0.0060 'International Tables Vol C Tables 4.2.6.8 and 6.1.1.4'
Pr Pr -0.2180 2.8214 'International Tables Vol C Tables 4.2.6.8 and 6.1.1.4'

loop_
_geom_angle_atom_site_label_1
_geom_angle_atom_site_label_2
_geom_angle_atom_site_label_3
_geom_angle
_geom_angle_site_symmetry_1
_geom_angle_site_symmetry_3
O4 Pr1 O2 79.19(13) 6_566 6_556
O4 Pr1 O3 149.18(14) 6_566 6_556
O2 Pr1 O3 71.59(12) 6_556 6_556
O4 Pr1 O1 124.32(12) 6_566 .
O2 Pr1 O1 138.89(13) 6_556 .
O3 Pr1 O1 75.78(11) 6_556 .
O4 Pr1 O1W 81.21(14) 6_566 .
O2 Pr1 O1W 80.08(15) 6_556 .
O3 Pr1 O1W 84.26(14) 6_556 .
O1 Pr1 O1W 72.33(14) . .
O4 Pr1 O6 73.54(14) 6_566 5_657
O2 Pr1 O6 73.98(15) 6_556 5_657
O3 Pr1 O6 106.62(14) 6_556 5_657
O1 Pr1 O6 140.60(14) . 5_657
O1W Pr1 O6 146.54(14) . 5_657
O4 Pr1 O5 128.48(14) 6_566 .
O2 Pr1 O5 114.51(14) 6_556 .
O3 Pr1 O5 74.41(14) 6_556 .
O1 Pr1 O5 78.92(13) . .
O1W Pr1 O5 147.64(13) . .
O6 Pr1 O5 64.71(13) 5_657 .
O4 Pr1 N1 73.44(13) 6_566 .
O2 Pr1 N1 152.60(13) 6_556 .
O3 Pr1 N1 135.53(12) 6_556 .
O1 Pr1 N1 62.60(12) . .
O1W Pr1 N1 96.78(14) . .
O6 Pr1 N1 96.67(15) 5_657 .
O5 Pr1 N1 82.56(15) . .
C1 O1 Pr1 128.6(3) . .
C3 N1 C2 105.5(4) . .
C3 N1 Pr1 137.2(3) . .
C2 N1 Pr1 114.8(3) . .
C4 C2 N1 110.2(4) . .
C4 C2 C1 132.5(4) . .
N1 C2 C1 117.1(4) . .
O2 C1 O1 122.6(5) . .
O2 C1 C2 121.8(4) . .
O1 C1 C2 115.5(4) . .
N1 C3 N2 111.1(5) . .
N1 C3 H3 124.5 . .
N2 C3 H3 124.5 . .
C3 N2 C4 108.5(4) . .
C3 N2 H2 125.8 . .
C4 N2 H2 125.8 . .
N2 C4 C2 104.7(4) . .
N2 C4 C5 120.0(4) . .
C2 C4 C5 135.0(5) . .
C5 O4 Pr1 170.8(4) . 6_565
C1 O2 Pr1 139.9(4) . 6
C5 O3 Pr1 140.9(3) . 6
C6 O5 Pr1 121.2(3) . .
Pr1 O1W H1A 114(3) . .
Pr1 O1W H1B 129(4) . .
H1A O1W H1B 108.3(17) . .
O3 C5 O4 122.8(5) . .
O3 C5 C4 119.9(4) . .
O4 C5 C4 117.3(4) . .
O5 C6 O6 127.7(5) . .
O5 C6 C6 117.2(6) . 5_657
O6 C6 C6 115.1(6) . 5_657
C6 O6 Pr1 121.8(3) . 5_657

loop_
_geom_bond_atom_site_label_1
_geom_bond_atom_site_label_2
_geom_bond_distance
_geom_bond_site_symmetry_2
Pr1 O4 2.392(4) 6_566
Pr1 O2 2.407(4) 6_556
Pr1 O3 2.433(4) 6_556
Pr1 O1 2.446(3) .
Pr1 O1W 2.451(4) .
Pr1 O6 2.484(4) 5_657
Pr1 O5 2.490(4) .
Pr1 N1 2.662(4) .
O1 C1 1.260(6) .
N1 C3 1.323(7) .
N1 C2 1.377(6) .
C2 C4 1.375(7) .
C2 C1 1.483(7) .
C1 O2 1.242(6) .
C3 N2 1.345(6) .
C3 H3 0.9300 .
N2 C4 1.372(6) .
N2 H2 0.8600 .
C4 C5 1.479(7) .
O4 C5 1.253(6) .
O4 Pr1 2.392(4) 6_565
O2 Pr1 2.407(4) 6
O3 C5 1.250(6) .
O3 Pr1 2.433(4) 6
O5 C6 1.231(7) .
O1W H1A 0.858(10) .
O1W H1B 0.857(10) .
C6 O6 1.251(7) .
C6 C6 1.569(11) 5_657
O6 Pr1 2.484(4) 5_657

loop_
_geom_hbond_atom_site_label_D
_geom_hbond_atom_site_label_H
_geom_hbond_atom_site_label_A
_geom_hbond_distance_DH
_geom_hbond_distance_HA
_geom_hbond_distance_DA
_geom_hbond_angle_DHA
_geom_hbond_site_symmetry_A
N2 H2 O6 0.86 2.05 2.873(6) 160.5 2_666
O1W H1A O1 0.858(10) 1.98(3) 2.704(5) 141(4) 4_556
O1W H1B O3 0.857(10) 2.13(3) 2.888(5) 148(5) 7_556

loop_
_geom_torsion_atom_site_label_1
_geom_torsion_atom_site_label_2
_geom_torsion_atom_site_label_3
_geom_torsion_atom_site_label_4
_geom_torsion
_geom_torsion_site_symmetry_1
_geom_torsion_site_symmetry_4
O4 Pr1 O1 C1 35.3(5) 6_566 .
O2 Pr1 O1 C1 151.2(4) 6_556 .
O3 Pr1 O1 C1 -170.6(5) 6_556 .
O1W Pr1 O1 C1 101.0(5) . .
O6 Pr1 O1 C1 -71.6(5) 5_657 .
O5 Pr1 O1 C1 -94.0(5) . .
N1 Pr1 O1 C1 -6.7(4) . .
O4 Pr1 N1 C3 23.6(5) 6_566 .
O2 Pr1 N1 C3 20.8(7) 6_556 .
O3 Pr1 N1 C3 -169.0(5) 6_556 .
O1 Pr1 N1 C3 168.3(6) . .
O1W Pr1 N1 C3 102.3(6) . .
O6 Pr1 N1 C3 -47.0(6) 5_657 .
O5 Pr1 N1 C3 -110.3(6) . .
O4 Pr1 N1 C2 -134.9(4) 6_566 .
O2 Pr1 N1 C2 -137.7(4) 6_556 .
O3 Pr1 N1 C2 32.5(4) 6_556 .
O1 Pr1 N1 C2 9.9(3) . .
O1W Pr1 N1 C2 -56.2(4) . .
O6 Pr1 N1 C2 154.5(3) 5_657 .
O5 Pr1 N1 C2 91.2(4) . .
C3 N1 C2 C4 -2.3(6) . .
Pr1 N1 C2 C4 162.7(3) . .
C3 N1 C2 C1 -178.2(5) . .
Pr1 N1 C2 C1 -13.2(6) . .
Pr1 O1 C1 O2 -177.5(4) . .
Pr1 O1 C1 C2 2.5(7) . .
C4 C2 C1 O2 13.4(9) . .
N1 C2 C1 O2 -171.9(5) . .
C4 C2 C1 O1 -166.6(5) . .
N1 C2 C1 O1 8.1(7) . .
C2 N1 C3 N2 1.4(6) . .
Pr1 N1 C3 N2 -158.4(4) . .
N1 C3 N2 C4 0.1(7) . .
C3 N2 C4 C2 -1.5(6) . .
C3 N2 C4 C5 172.8(5) . .
N1 C2 C4 N2 2.3(6) . .
C1 C2 C4 N2 177.3(5) . .
N1 C2 C4 C5 -170.7(6) . .
C1 C2 C4 C5 4.3(11) . .
O1 C1 O2 Pr1 -140.2(4) . 6
C2 C1 O2 Pr1 39.8(9) . 6
O4 Pr1 O5 C6 37.4(5) 6_566 .
O2 Pr1 O5 C6 -58.3(5) 6_556 .
O3 Pr1 O5 C6 -119.2(5) 6_556 .
O1 Pr1 O5 C6 162.7(5) . .
O1W Pr1 O5 C6 -169.8(4) . .
O6 Pr1 O5 C6 -1.8(4) 5_657 .
N1 Pr1 O5 C6 99.3(5) . .
Pr1 O3 C5 O4 147.1(4) 6 .
Pr1 O3 C5 C4 -34.6(8) 6 .
Pr1 O4 C5 O3 -137(2) 6_565 .
Pr1 O4 C5 C4 45(2) 6_565 .
N2 C4 C5 O3 167.6(5) . .
C2 C4 C5 O3 -20.3(9) . .
N2 C4 C5 O4 -14.0(8) . .
C2 C4 C5 O4 158.2(6) . .
Pr1 O5 C6 O6 -179.1(5) . .
Pr1 O5 C6 C6 2.2(9) . 5_657
O5 C6 O6 Pr1 -178.2(5) . 5_657
C6 C6 O6 Pr1 0.6(9) 5_657 5_657
